data_7124033
loop_
_publ_author_name
'Ihmels, Heiko'
'Dohmen, Christoph'
'Kreienmeier, Rouven'
'Patrick, Brian O.'

_publ_section_title
;
 Synthesis of a crystallochromic indolizine dye by a base- and
 catalyst-free photochemical route
;
_journal_name_full 'Chemical Communications'
_journal_paper_doi 10.1039/C9CC04730A
_journal_year 2019
_chemical_formula_moiety 'C25 H19 N O5'
_chemical_formula_sum 'C25 H19 N O5'
_chemical_formula_weight 413.41
_space_group_crystal_system monoclinic
_space_group_IT_number 15
_space_group_name_Hall '-C 2yc'
_space_group_name_H-M_alt 'C 1 2/c 1'
_symmetry_space_group_name_Hall '-C 2yc'
_symmetry_space_group_name_H-M 'C 1 2/c 1'
_atom_sites_solution_hydrogens geom
_atom_sites_solution_primary dual
_audit_creation_date 2017-03-16
_audit_creation_method
;
Olex2 1.2
(compiled 2017.03.02 svn.r3394 for OlexSys, GUI svn.r5324)
;
_audit_update_record
;
2019-06-15 deposited with the CCDC.    2019-08-19 downloaded from the CCDC.
;
_cell_angle_alpha 90
_cell_angle_beta 111.497(7)
_cell_angle_gamma 90
_cell_formula_units_Z 8
_cell_length_a 17.7118(14)
_cell_length_b 16.4980(16)
_cell_length_c 14.9896(15)
_cell_measurement_reflns_used 2540
_cell_measurement_temperature 90(2)
_cell_measurement_theta_max 56.82
_cell_measurement_theta_min 3.79
_cell_volume 4075.4(7)
_computing_cell_refinement 'SAINT v8.34A (Bruker, 2013)'
_computing_data_reduction 'SAINT v8.34A (Bruker, 2013)'
_computing_molecular_graphics 'Olex2 (Dolomanov et al., 2009)'
_computing_publication_material 'Olex2 (Dolomanov et al., 2009)'
_computing_structure_refinement 'XL (Sheldrick, 2008)'
_computing_structure_solution 'XT (Sheldrick, 2015)'
_diffrn_ambient_temperature 90(2)
_diffrn_detector 'Bruker APEX2 area detector'
_diffrn_detector_area_resol_mean 7.9
_diffrn_detector_type 'CCD area detector'
_diffrn_measured_fraction_theta_full 0.992
_diffrn_measured_fraction_theta_max 0.992
_diffrn_measurement_device 'Bruker D8 Kappa diffractometer'
_diffrn_measurement_device_type 'Bruker APEX II area detector'
_diffrn_measurement_method '\w and \f scans'
_diffrn_radiation_monochromator 'mirror optics'
_diffrn_radiation_probe x-ray
_diffrn_radiation_type CuK\a
_diffrn_radiation_wavelength 1.54178
_diffrn_reflns_av_R_equivalents 0.0855
_diffrn_reflns_av_unetI/netI 0.0803
_diffrn_reflns_Laue_measured_fraction_full 0.992
_diffrn_reflns_Laue_measured_fraction_max 0.992
_diffrn_reflns_limit_h_max 17
_diffrn_reflns_limit_h_min -18
_diffrn_reflns_limit_k_max 17
_diffrn_reflns_limit_k_min -17
_diffrn_reflns_limit_l_max 16
_diffrn_reflns_limit_l_min -15
_diffrn_reflns_number 9578
_diffrn_reflns_point_group_measured_fraction_full 0.992
_diffrn_reflns_point_group_measured_fraction_max 0.992
_diffrn_reflns_theta_full 56.995
_diffrn_reflns_theta_max 56.995
_diffrn_reflns_theta_min 3.791
_diffrn_source 'microfocus sealed X-ray tube'
_diffrn_source_type 'Incoatec I\ms'
_diffrn_standards_number 0
_exptl_absorpt_coefficient_mu 0.776
_exptl_absorpt_correction_T_max 0.985
_exptl_absorpt_correction_T_min 0.836
_exptl_absorpt_correction_type multi-scan
_exptl_absorpt_process_details
'SADABS-2014/5 (Bruker,2014/5) was used for absorption correction. wR2(int) was 0.0812 before and 0.0566 after correction. The Ratio of minimum to maximum transmission is 0.8486. The \l/2 correction factor is 0.00150.'
_exptl_crystal_colour yellow
_exptl_crystal_density_diffrn 1.348
_exptl_crystal_description needle
_exptl_crystal_F_000 1728
_exptl_crystal_size_max 0.12
_exptl_crystal_size_mid 0.04
_exptl_crystal_size_min 0.02
_refine_diff_density_max 0.235
_refine_diff_density_min -0.284
_refine_diff_density_rms 0.056
_refine_ls_extinction_method none
_refine_ls_goodness_of_fit_ref 1.015
_refine_ls_hydrogen_treatment constr
_refine_ls_matrix_type full
_refine_ls_number_parameters 282
_refine_ls_number_reflns 2727
_refine_ls_number_restraints 0
_refine_ls_restrained_S_all 1.015
_refine_ls_R_factor_all 0.0966
_refine_ls_R_factor_gt 0.0493
_refine_ls_shift/su_max 0.000
_refine_ls_shift/su_mean 0.000
_refine_ls_structure_factor_coef Fsqd
_refine_ls_weighting_details 'w=1/[\s^2^(Fo^2^)+(0.0473P)^2^+2.0405P] where P=(Fo^2^+2Fc^2^)/3'
_refine_ls_weighting_scheme calc
_refine_ls_wR_factor_gt 0.1010
_refine_ls_wR_factor_ref 0.1185
_reflns_Friedel_coverage 0.000
_reflns_number_gt 1761
_reflns_number_total 2727
_reflns_threshold_expression 'I > 2\s(I)'
_cod_data_source_file c9cc04730a2.cif
_cod_data_source_block hi006_a
_cod_depositor_comments
;
The following automatic conversions were performed:

'_diffrn_radiation_probe' value 'X-ray' changed to 'x-ray' according
to
/home/data/users/saulius/crontab/automatic-downloads/rss-feeds/RSC/lib/dictionaries/cif_core.dic
dictionary named 'cif_core.dic' version 2.4.2 from 2011-04-26.

Automatic conversion script
Id: cif_fix_values 4973 2017-02-22 13:04:09Z antanas 
;
_cod_database_code 7124033
_shelx_shelxl_version_number 2014/7
_shelx_space_group_comment
;
The symmetry employed for this shelxl refinement is uniquely defined
by the following loop, which should always be used as a source of
symmetry information in preference to the above space-group names.
They are only intended as comments.
;
_olex2_refinement_description
;
1. Fixed Uiso
 At 1.2 times of:
  All C(H) groups
 At 1.5 times of:
  All C(H,H,H) groups
2.a Aromatic/amide H refined with riding coordinates:
 C3(H3), C4(H4), C5(H5), C11(H11), C12(H12), C13(H13), C14(H14), C15(H15),
 C21(H21), C22(H22), C23(H23), C24(H24), C25(H25)
2.b Idealised Me refined as rotating group:
 C17(H17A,H17B,H17C), C19(H19A,H19B,H19C)
;
_olex2_submission_special_instructions 'No special instructions were received'

loop_
_space_group_symop_operation_xyz
'x, y, z'
'-x, y, -z+1/2'
'x+1/2, y+1/2, z'
'-x+1/2, y+1/2, -z+1/2'
'-x, -y, -z'
'x, -y, z-1/2'
'-x+1/2, -y+1/2, -z'
'x+1/2, -y+1/2, z-1/2'

loop_
_atom_site_label
_atom_site_type_symbol
_atom_site_fract_x
_atom_site_fract_y
_atom_site_fract_z
_atom_site_U_iso_or_equiv
_atom_site_adp_type
_atom_site_occupancy
_atom_site_site_symmetry_order
_atom_site_calc_flag
_atom_site_refinement_flags_posn
O1 O 0.20369(14) 0.41720(14) 0.38375(16) 0.0290(6) Uani 1 1 d .
O2 O 0.62145(14) 0.54223(15) 0.37987(16) 0.0301(6) Uani 1 1 d .
O3 O 0.58970(13) 0.67346(14) 0.39118(16) 0.0271(6) Uani 1 1 d .
O4 O 0.46446(14) 0.75922(14) 0.47189(17) 0.0280(6) Uani 1 1 d .
O5 O 0.42931(13) 0.76314(13) 0.31199(16) 0.0264(6) Uani 1 1 d .
N1 N 0.37720(16) 0.51356(17) 0.37187(19) 0.0221(7) Uani 1 1 d .
C1 C 0.2367(2) 0.4574(2) 0.3395(3) 0.0250(9) Uani 1 1 d .
C2 C 0.3260(2) 0.4477(2) 0.3627(2) 0.0222(9) Uani 1 1 d .
C3 C 0.3559(2) 0.3717(2) 0.3641(2) 0.0245(9) Uani 1 1 d .
H3 H 0.3233 0.3273 0.3634 0.029 Uiso 1 1 calc R
C4 C 0.4359(2) 0.3584(2) 0.3667(2) 0.0297(9) Uani 1 1 d .
H4 H 0.4552 0.3058 0.3677 0.036 Uiso 1 1 calc R
C5 C 0.4838(2) 0.4224(2) 0.3676(2) 0.0269(9) Uani 1 1 d .
H5 H 0.5353 0.4140 0.3662 0.032 Uiso 1 1 calc R
C6 C 0.45552(19) 0.5025(2) 0.3708(2) 0.0222(9) Uani 1 1 d .
C7 C 0.4901(2) 0.5791(2) 0.3759(2) 0.0230(9) Uani 1 1 d .
C8 C 0.43299(19) 0.6359(2) 0.3814(2) 0.0208(8) Uani 1 1 d .
C9 C 0.3645(2) 0.5966(2) 0.3812(2) 0.0224(9) Uani 1 1 d .
C10 C 0.18916(19) 0.5074(2) 0.2551(2) 0.0203(8) Uani 1 1 d .
C11 C 0.1141(2) 0.5370(2) 0.2492(3) 0.0262(9) Uani 1 1 d .
H11 H 0.0954 0.5276 0.2987 0.031 Uiso 1 1 calc R
C12 C 0.0668(2) 0.5811(2) 0.1684(3) 0.0299(9) Uani 1 1 d .
H12 H 0.0173 0.6025 0.1651 0.036 Uiso 1 1 calc R
C13 C 0.0933(2) 0.5929(2) 0.0938(3) 0.0324(10) Uani 1 1 d .
H13 H 0.0612 0.6217 0.0399 0.039 Uiso 1 1 calc R
C14 C 0.1670(2) 0.5622(2) 0.0985(3) 0.0278(9) Uani 1 1 d .
H14 H 0.1842 0.5696 0.0473 0.033 Uiso 1 1 calc R
C15 C 0.2159(2) 0.5202(2) 0.1795(2) 0.0245(9) Uani 1 1 d .
H15 H 0.2662 0.5008 0.1832 0.029 Uiso 1 1 calc R
C16 C 0.5726(2) 0.5935(2) 0.3817(2) 0.0240(9) Uani 1 1 d .
C17 C 0.6710(2) 0.6957(2) 0.4000(3) 0.0336(10) Uani 1 1 d .
H17A H 0.6819 0.6749 0.3461 0.050 Uiso 1 1 calc GR
H17B H 0.7092 0.6732 0.4581 0.050 Uiso 1 1 calc GR
H17C H 0.6759 0.7536 0.4017 0.050 Uiso 1 1 calc GR
C18 C 0.44471(19) 0.7247(2) 0.3961(3) 0.0224(8) Uani 1 1 d .
C19 C 0.4413(2) 0.8501(2) 0.3209(3) 0.0368(10) Uani 1 1 d .
H19A H 0.4233 0.8741 0.2583 0.055 Uiso 1 1 calc GR
H19B H 0.4978 0.8616 0.3541 0.055 Uiso 1 1 calc GR
H19C H 0.4106 0.8721 0.3564 0.055 Uiso 1 1 calc GR
C20 C 0.29255(19) 0.6307(2) 0.3938(2) 0.0204(8) Uani 1 1 d .
C21 C 0.2526(2) 0.6964(2) 0.3383(3) 0.0250(9) Uani 1 1 d .
H21 H 0.2708 0.7170 0.2920 0.030 Uiso 1 1 calc R
C22 C 0.1863(2) 0.7316(2) 0.3507(3) 0.0272(9) Uani 1 1 d .
H22 H 0.1601 0.7753 0.3128 0.033 Uiso 1 1 calc R
C23 C 0.1590(2) 0.7015(2) 0.4199(2) 0.0275(9) Uani 1 1 d .
H23 H 0.1142 0.7248 0.4283 0.033 Uiso 1 1 calc R
C24 C 0.1987(2) 0.6368(2) 0.4764(2) 0.0259(9) Uani 1 1 d .
H24 H 0.1802 0.6165 0.5225 0.031 Uiso 1 1 calc R
C25 C 0.2658(2) 0.6017(2) 0.4649(2) 0.0235(9) Uani 1 1 d .
H25 H 0.2929 0.5591 0.5044 0.028 Uiso 1 1 calc R

loop_
_atom_site_aniso_label
_atom_site_aniso_U_11
_atom_site_aniso_U_22
_atom_site_aniso_U_33
_atom_site_aniso_U_23
_atom_site_aniso_U_13
_atom_site_aniso_U_12
O1 0.0312(15) 0.0288(15) 0.0291(15) 0.0019(12) 0.0135(13) -0.0029(12)
O2 0.0203(14) 0.0381(16) 0.0324(15) 0.0008(12) 0.0101(12) 0.0066(13)
O3 0.0149(14) 0.0312(16) 0.0346(15) 0.0014(12) 0.0084(12) 0.0008(11)
O4 0.0288(15) 0.0292(15) 0.0265(15) -0.0050(13) 0.0107(12) -0.0039(12)
O5 0.0264(14) 0.0229(14) 0.0271(15) 0.0009(12) 0.0063(12) -0.0001(11)
N1 0.0153(16) 0.0258(18) 0.0225(17) -0.0017(13) 0.0038(13) 0.0030(14)
C1 0.030(2) 0.020(2) 0.026(2) -0.0065(18) 0.0107(18) 0.0012(18)
C2 0.020(2) 0.025(2) 0.020(2) 0.0016(16) 0.0054(16) -0.0015(17)
C3 0.026(2) 0.021(2) 0.023(2) 0.0020(16) 0.0048(17) 0.0000(17)
C4 0.026(2) 0.025(2) 0.032(2) -0.0006(18) 0.0043(18) 0.0083(19)
C5 0.022(2) 0.032(2) 0.024(2) -0.0011(18) 0.0060(17) 0.0060(19)
C6 0.014(2) 0.032(2) 0.017(2) -0.0007(16) 0.0015(16) 0.0066(17)
C7 0.017(2) 0.023(2) 0.026(2) 0.0007(16) 0.0035(16) 0.0020(17)
C8 0.016(2) 0.024(2) 0.020(2) -0.0004(16) 0.0035(16) 0.0000(17)
C9 0.023(2) 0.021(2) 0.022(2) 0.0024(16) 0.0061(17) 0.0036(17)
C10 0.0156(19) 0.019(2) 0.022(2) -0.0029(16) 0.0027(16) -0.0005(16)
C11 0.027(2) 0.023(2) 0.029(2) -0.0069(17) 0.0100(18) -0.0083(18)
C12 0.017(2) 0.030(2) 0.039(2) -0.0018(19) 0.0069(19) 0.0044(18)
C13 0.025(2) 0.032(2) 0.036(2) 0.0049(19) 0.0064(19) 0.0018(19)
C14 0.028(2) 0.029(2) 0.024(2) 0.0027(18) 0.0082(18) -0.0058(18)
C15 0.021(2) 0.024(2) 0.028(2) -0.0030(17) 0.0080(18) -0.0017(16)
C16 0.015(2) 0.037(3) 0.016(2) 0.0003(17) 0.0025(16) 0.0019(19)
C17 0.019(2) 0.041(2) 0.037(2) 0.006(2) 0.0057(19) -0.0023(19)
C18 0.0086(19) 0.030(2) 0.029(2) 0.006(2) 0.0075(17) 0.0007(16)
C19 0.044(3) 0.025(2) 0.043(3) 0.004(2) 0.017(2) 0.001(2)
C20 0.0135(19) 0.022(2) 0.023(2) -0.0040(17) 0.0028(16) -0.0003(16)
C21 0.022(2) 0.026(2) 0.029(2) -0.0035(18) 0.0126(17) -0.0044(18)
C22 0.022(2) 0.025(2) 0.030(2) -0.0014(18) 0.0045(18) 0.0025(17)
C23 0.014(2) 0.032(2) 0.032(2) -0.0086(19) 0.0045(18) -0.0002(17)
C24 0.020(2) 0.033(2) 0.026(2) -0.0053(18) 0.0093(17) -0.0035(18)
C25 0.024(2) 0.022(2) 0.022(2) -0.0025(17) 0.0066(17) -0.0026(17)

loop_
_atom_type_symbol
_atom_type_description
_atom_type_scat_dispersion_real
_atom_type_scat_dispersion_imag
_atom_type_scat_source
C C 0.0181 0.0091 'International Tables Vol C Tables 4.2.6.8 and 6.1.1.4'
H H 0.0000 0.0000 'International Tables Vol C Tables 4.2.6.8 and 6.1.1.4'
N N 0.0311 0.0180 'International Tables Vol C Tables 4.2.6.8 and 6.1.1.4'
O O 0.0492 0.0322 'International Tables Vol C Tables 4.2.6.8 and 6.1.1.4'

loop_
_geom_angle_atom_site_label_1
_geom_angle_atom_site_label_2
_geom_angle_atom_site_label_3
_geom_angle
C16 O3 C17 115.8(3)
C18 O5 C19 114.0(3)
C2 N1 C6 120.6(3)
C2 N1 C9 130.6(3)
C9 N1 C6 108.8(3)
O1 C1 C2 119.3(3)
O1 C1 C10 121.7(3)
C10 C1 C2 118.5(3)
N1 C2 C1 122.3(3)
C3 C2 N1 118.9(3)
C3 C2 C1 118.4(3)
C2 C3 H3 119.2
C2 C3 C4 121.5(3)
C4 C3 H3 119.2
C3 C4 H4 120.1
C5 C4 C3 119.7(3)
C5 C4 H4 120.1
C4 C5 H5 120.0
C4 C5 C6 120.0(3)
C6 C5 H5 120.0
N1 C6 C5 118.9(3)
C7 C6 N1 107.3(3)
C7 C6 C5 133.8(3)
C6 C7 C8 107.2(3)
C6 C7 C16 124.4(3)
C8 C7 C16 128.3(3)
C7 C8 C18 127.0(3)
C9 C8 C7 109.9(3)
C9 C8 C18 122.8(3)
N1 C9 C20 124.4(3)
C8 C9 N1 106.7(3)
C8 C9 C20 128.8(3)
C11 C10 C1 118.7(3)
C11 C10 C15 119.7(3)
C15 C10 C1 121.4(3)
C10 C11 H11 120.2
C10 C11 C12 119.7(3)
C12 C11 H11 120.2
C11 C12 H12 119.9
C13 C12 C11 120.2(3)
C13 C12 H12 119.9
C12 C13 H13 119.8
C12 C13 C14 120.4(4)
C14 C13 H13 119.8
C13 C14 H14 119.9
C13 C14 C15 120.1(3)
C15 C14 H14 119.9
C10 C15 H15 120.1
C14 C15 C10 119.9(3)
C14 C15 H15 120.1
O2 C16 O3 123.2(3)
O2 C16 C7 126.4(3)
O3 C16 C7 110.4(3)
O3 C17 H17A 109.5
O3 C17 H17B 109.5
O3 C17 H17C 109.5
H17A C17 H17B 109.5
H17A C17 H17C 109.5
H17B C17 H17C 109.5
O4 C18 O5 123.4(3)
O4 C18 C8 125.6(3)
O5 C18 C8 110.9(3)
O5 C19 H19A 109.5
O5 C19 H19B 109.5
O5 C19 H19C 109.5
H19A C19 H19B 109.5
H19A C19 H19C 109.5
H19B C19 H19C 109.5
C21 C20 C9 119.8(3)
C21 C20 C25 118.8(3)
C25 C20 C9 121.3(3)
C20 C21 H21 119.4
C22 C21 C20 121.2(3)
C22 C21 H21 119.4
C21 C22 H22 120.1
C21 C22 C23 119.8(3)
C23 C22 H22 120.1
C22 C23 H23 120.2
C24 C23 C22 119.7(3)
C24 C23 H23 120.2
C23 C24 H24 119.6
C23 C24 C25 120.8(3)
C25 C24 H24 119.6
C20 C25 H25 120.2
C24 C25 C20 119.7(3)
C24 C25 H25 120.2

loop_
_geom_bond_atom_site_label_1
_geom_bond_atom_site_label_2
_geom_bond_distance
O1 C1 1.227(4)
O2 C16 1.217(4)
O3 C16 1.350(4)
O3 C17 1.444(4)
O4 C18 1.203(4)
O5 C18 1.346(4)
O5 C19 1.449(4)
N1 C2 1.390(4)
N1 C6 1.405(4)
N1 C9 1.404(4)
C1 C2 1.497(5)
C1 C10 1.486(5)
C2 C3 1.359(5)
C3 H3 0.9300
C3 C4 1.419(5)
C4 H4 0.9300
C4 C5 1.352(5)
C5 H5 0.9300
C5 C6 1.420(5)
C6 C7 1.395(5)
C7 C8 1.404(5)
C7 C16 1.450(5)
C8 C9 1.374(5)
C8 C18 1.485(5)
C9 C20 1.467(5)
C10 C11 1.388(5)
C10 C15 1.396(5)
C11 H11 0.9300
C11 C12 1.398(5)
C12 H12 0.9300
C12 C13 1.376(5)
C13 H13 0.9300
C13 C14 1.379(5)
C14 H14 0.9300
C14 C15 1.390(5)
C15 H15 0.9300
C17 H17A 0.9600
C17 H17B 0.9600
C17 H17C 0.9600
C19 H19A 0.9600
C19 H19B 0.9600
C19 H19C 0.9600
C20 C21 1.391(5)
C20 C25 1.400(5)
C21 H21 0.9300
C21 C22 1.383(5)
C22 H22 0.9300
C22 C23 1.386(5)
C23 H23 0.9300
C23 C24 1.384(5)
C24 H24 0.9300
C24 C25 1.388(5)
C25 H25 0.9300
